data_7157378
loop_
_publ_author_name
'Singh, Himanshu'
'Tiwari, Rajat'
'Sharma, Poonam'
'Kumar, Pramod'
'Jain, Nidhi'

_publ_section_title
;
 Zinc triflate catalyzed 1,3-indolylation of cyclohexanones: tandem
 condensation, dehydrogenation and aromatization sequence.
;
_journal_issue 13
_journal_name_full 'Organic &amp; biomolecular chemistry'
_journal_page_first 2492
_journal_page_last 2500
_journal_paper_doi 10.1039/d0ob00163e
_journal_volume 18
_journal_year 2020
_chemical_formula_sum 'C24 H20 N2'
_chemical_formula_weight 336.42
_chemical_name_common '1,3-bis Indole'
_space_group_crystal_system monoclinic
_space_group_IT_number 15
_space_group_name_Hall '-C 2yc'
_space_group_name_H-M_alt 'C 1 2/c 1'
_atom_sites_solution_hydrogens geom
_audit_creation_method SHELXL-2014
_audit_update_record
;
2019-05-25 deposited with the CCDC.	2020-03-03 downloaded from the CCDC.
;
_cell_angle_alpha 90
_cell_angle_beta 106.219(4)
_cell_angle_gamma 90
_cell_formula_units_Z 4
_cell_length_a 15.931(2)
_cell_length_b 14.7572(15)
_cell_length_c 8.0025(9)
_cell_measurement_reflns_used 1522
_cell_measurement_temperature 297(2)
_cell_measurement_theta_max 24.68
_cell_measurement_theta_min 2.66
_cell_volume 1806.5(4)
_computing_cell_refinement 'Bruker SAINT'
_computing_data_collection 'Bruker APEX2'
_computing_data_reduction 'Bruker SAINT'
_computing_molecular_graphics 'Bruker SHELXTL'
_computing_publication_material 'Bruker SHELXTL'
_computing_structure_refinement 'SHELXL-2014 (Sheldrick, 2014)'
_computing_structure_solution 'SHELXS-97 (Sheldrick 2008)'
_diffrn_ambient_temperature 297(2)
_diffrn_measured_fraction_theta_full 0.957
_diffrn_measured_fraction_theta_max 0.977
_diffrn_measurement_device_type 'Bruker APEX-II CCD'
_diffrn_measurement_method '\f and \w scans'
_diffrn_radiation_type MoK\a
_diffrn_radiation_wavelength 0.71073
_diffrn_reflns_av_R_equivalents 0.0397
_diffrn_reflns_av_unetI/netI 0.0464
_diffrn_reflns_Laue_measured_fraction_full 0.957
_diffrn_reflns_Laue_measured_fraction_max 0.977
_diffrn_reflns_limit_h_max 18
_diffrn_reflns_limit_h_min -16
_diffrn_reflns_limit_k_max 17
_diffrn_reflns_limit_k_min -15
_diffrn_reflns_limit_l_max 7
_diffrn_reflns_limit_l_min -9
_diffrn_reflns_number 4820
_diffrn_reflns_point_group_measured_fraction_full 0.957
_diffrn_reflns_point_group_measured_fraction_max 0.977
_diffrn_reflns_theta_full 25.242
_diffrn_reflns_theta_max 24.989
_diffrn_reflns_theta_min 2.663
_exptl_absorpt_coefficient_mu 0.073
_exptl_crystal_colour White
_exptl_crystal_density_diffrn 1.237
_exptl_crystal_description 'Rod Shape'
_exptl_crystal_F_000 712
_exptl_crystal_size_max 0.22
_exptl_crystal_size_mid 0.12
_exptl_crystal_size_min 0.10
_refine_diff_density_max 0.155
_refine_diff_density_min -0.231
_refine_diff_density_rms 0.053
_refine_ls_extinction_method none
_refine_ls_goodness_of_fit_ref 1.017
_refine_ls_hydrogen_treatment constr
_refine_ls_matrix_type full
_refine_ls_number_parameters 120
_refine_ls_number_reflns 1562
_refine_ls_number_restraints 0
_refine_ls_restrained_S_all 1.017
_refine_ls_R_factor_all 0.0900
_refine_ls_R_factor_gt 0.0551
_refine_ls_shift/su_max 0.000
_refine_ls_shift/su_mean 0.000
_refine_ls_structure_factor_coef Fsqd
_refine_ls_weighting_details 'w=1/[\s^2^(Fo^2^)+(0.0837P)^2^+0.1404P] where P=(Fo^2^+2Fc^2^)/3'
_refine_ls_weighting_scheme calc
_refine_ls_wR_factor_gt 0.1312
_refine_ls_wR_factor_ref 0.1448
_reflns_Friedel_coverage 0.000
_reflns_number_gt 1054
_reflns_number_total 1562
_reflns_threshold_expression 'I > 2\s(I)'
_cod_data_source_file d0ob00163e2.cif
_cod_data_source_block DD_NA_0m_a
_cod_depositor_comments 'Adding full bibliography for 7157378.cif.'
_cod_original_sg_symbol_H-M 'C 2/c'
_cod_database_code 7157378
_shelx_space_group_comment
;
The symmetry employed for this shelxl refinement is uniquely defined
by the following loop, which should always be used as a source of
symmetry information in preference to the above space-group names.
They are only intended as comments.
;
_shelxl_version_number 2014-3

loop_
_space_group_symop_operation_xyz
'x, y, z'
'-x, y, -z+1/2'
'x+1/2, y+1/2, z'
'-x+1/2, y+1/2, -z+1/2'
'-x, -y, -z'
'x, -y, z-1/2'
'-x+1/2, -y+1/2, -z'
'x+1/2, -y+1/2, z-1/2'

loop_
_atom_site_label
_atom_site_type_symbol
_atom_site_fract_x
_atom_site_fract_y
_atom_site_fract_z
_atom_site_U_iso_or_equiv
_atom_site_adp_type
_atom_site_occupancy
_atom_site_site_symmetry_order
_atom_site_calc_flag
_atom_site_refinement_flags_posn
_atom_site_refinement_flags_adp
_atom_site_refinement_flags_occupancy
_atom_site_disorder_assembly
_atom_site_disorder_group
N1 N 0.20808(11) 0.28751(12) 0.2668(2) 0.0596(5) Uani 1 1 d . . . . .
C7 C 0.25667(13) 0.35538(13) 0.3655(2) 0.0512(6) Uani 1 1 d . . . . .
C8 C 0.34590(13) 0.33779(12) 0.3821(2) 0.0467(5) Uani 1 1 d . . . . .
C13 C 0.5000 0.25186(17) 0.2500 0.0487(7) Uani 1 2 d S T P . .
H13 H 0.5000 0.3149 0.2500 0.058 Uiso 1 2 calc R U P . .
C10 C 0.42668(13) 0.20649(13) 0.2696(2) 0.0517(6) Uani 1 1 d . . . . .
C2 C 0.34933(13) 0.25564(13) 0.2887(2) 0.0505(6) Uani 1 1 d . . . . .
C1 C 0.26435(15) 0.22861(14) 0.2232(2) 0.0598(6) Uani 1 1 d . . . . .
H1 H 0.2471 0.1765 0.1571 0.072 Uiso 1 1 calc R U . . .
C3 C 0.40798(15) 0.39715(13) 0.4828(3) 0.0594(6) Uani 1 1 d . . . . .
H3 H 0.4673 0.3872 0.4982 0.071 Uiso 1 1 calc R U . . .
C6 C 0.22904(17) 0.42966(16) 0.4429(3) 0.0673(7) Uani 1 1 d . . . . .
H6 H 0.1700 0.4402 0.4301 0.081 Uiso 1 1 calc R U . . .
C11 C 0.42805(16) 0.11240(14) 0.2698(3) 0.0726(7) Uani 1 1 d . . . . .
H11 H 0.3802 0.0802 0.2834 0.087 Uiso 1 1 calc R U . . .
C5 C 0.29212(18) 0.48689(17) 0.5389(3) 0.0769(8) Uani 1 1 d . . . . .
H5 H 0.2756 0.5374 0.5914 0.092 Uiso 1 1 calc R U . . .
C4 C 0.38019(18) 0.47070(15) 0.5589(3) 0.0740(7) Uani 1 1 d . . . . .
H4 H 0.4215 0.5105 0.6254 0.089 Uiso 1 1 calc R U . . .
C9 C 0.11336(15) 0.28173(19) 0.2137(3) 0.0855(8) Uani 1 1 d . . . . .
H9A H 0.0898 0.3289 0.1313 0.128 Uiso 1 1 calc R U . . .
H9B H 0.0919 0.2887 0.3137 0.128 Uiso 1 1 calc R U . . .
H9C H 0.0958 0.2238 0.1609 0.128 Uiso 1 1 calc R U . . .
C12 C 0.5000 0.0665(2) 0.2500 0.0851(12) Uani 1 2 d S T P . .
H12 H 0.5000 0.0035 0.2500 0.102 Uiso 1 2 calc R U P . .

loop_
_atom_site_aniso_label
_atom_site_aniso_U_11
_atom_site_aniso_U_22
_atom_site_aniso_U_33
_atom_site_aniso_U_23
_atom_site_aniso_U_13
_atom_site_aniso_U_12
N1 0.0392(11) 0.0842(13) 0.0559(10) 0.0071(9) 0.0143(8) -0.0053(9)
C7 0.0422(13) 0.0684(13) 0.0461(11) 0.0096(9) 0.0173(10) -0.0001(10)
C8 0.0414(13) 0.0574(12) 0.0443(11) 0.0034(9) 0.0169(9) -0.0011(9)
C13 0.0515(19) 0.0472(15) 0.0524(15) 0.000 0.0228(14) 0.000
C10 0.0548(15) 0.0538(12) 0.0521(11) -0.0025(9) 0.0239(10) -0.0043(9)
C2 0.0449(14) 0.0606(13) 0.0486(11) 0.0028(9) 0.0175(10) -0.0057(10)
C1 0.0599(17) 0.0680(13) 0.0534(12) -0.0044(10) 0.0193(11) -0.0126(12)
C3 0.0500(15) 0.0693(14) 0.0611(13) -0.0050(11) 0.0191(11) -0.0025(11)
C6 0.0608(17) 0.0837(16) 0.0680(14) 0.0133(12) 0.0358(13) 0.0192(13)
C11 0.0760(18) 0.0578(14) 0.1001(17) -0.0038(12) 0.0513(15) -0.0093(12)
C5 0.088(2) 0.0746(15) 0.0806(16) -0.0101(13) 0.0438(15) 0.0077(15)
C4 0.078(2) 0.0735(15) 0.0742(15) -0.0180(12) 0.0268(14) -0.0091(13)
C9 0.0363(15) 0.139(2) 0.0774(15) 0.0139(15) 0.0092(12) -0.0112(15)
C12 0.100(3) 0.0481(17) 0.128(3) 0.000 0.066(3) 0.000

loop_
_atom_type_symbol
_atom_type_description
_atom_type_scat_dispersion_real
_atom_type_scat_dispersion_imag
_atom_type_scat_source
C C 0.0033 0.0016 'International Tables Vol C Tables 4.2.6.8 and 6.1.1.4'
H H 0.0000 0.0000 'International Tables Vol C Tables 4.2.6.8 and 6.1.1.4'
N N 0.0061 0.0033 'International Tables Vol C Tables 4.2.6.8 and 6.1.1.4'

loop_
_geom_angle_atom_site_label_1
_geom_angle_atom_site_label_2
_geom_angle_atom_site_label_3
_geom_angle
_geom_angle_site_symmetry_1
_geom_angle_site_symmetry_3
_geom_angle_publ_flag
C1 N1 C7 107.90(17) . . ?
C1 N1 C9 126.3(2) . . ?
C7 N1 C9 125.76(19) . . ?
N1 C7 C6 129.4(2) . . ?
N1 C7 C8 108.08(17) . . ?
C6 C7 C8 122.6(2) . . ?
C3 C8 C7 118.06(18) . . ?
C3 C8 C2 135.04(19) . . ?
C7 C8 C2 106.86(17) . . ?
C10 C13 C10 122.5(2) 2_655 . ?
C10 C13 H13 118.7 2_655 . ?
C10 C13 H13 118.7 . . ?
C11 C10 C13 117.87(19) . . ?
C11 C10 C2 120.33(18) . . ?
C13 C10 C2 121.80(17) . . ?
C1 C2 C8 105.60(18) . . ?
C1 C2 C10 125.67(19) . . ?
C8 C2 C10 128.69(18) . . ?
N1 C1 C2 111.55(19) . . ?
N1 C1 H1 124.2 . . ?
C2 C1 H1 124.2 . . ?
C4 C3 C8 119.1(2) . . ?
C4 C3 H3 120.4 . . ?
C8 C3 H3 120.4 . . ?
C5 C6 C7 117.5(2) . . ?
C5 C6 H6 121.3 . . ?
C7 C6 H6 121.3 . . ?
C12 C11 C10 120.3(2) . . ?
C12 C11 H11 119.9 . . ?
C10 C11 H11 119.9 . . ?
C6 C5 C4 121.2(2) . . ?
C6 C5 H5 119.4 . . ?
C4 C5 H5 119.4 . . ?
C3 C4 C5 121.6(2) . . ?
C3 C4 H4 119.2 . . ?
C5 C4 H4 119.2 . . ?
N1 C9 H9A 109.5 . . ?
N1 C9 H9B 109.5 . . ?
H9A C9 H9B 109.5 . . ?
N1 C9 H9C 109.5 . . ?
H9A C9 H9C 109.5 . . ?
H9B C9 H9C 109.5 . . ?
C11 C12 C11 121.1(3) 2_655 . ?
C11 C12 H12 119.4 2_655 . ?
C11 C12 H12 119.4 . . ?

loop_
_geom_bond_atom_site_label_1
_geom_bond_atom_site_label_2
_geom_bond_distance
_geom_bond_site_symmetry_2
_geom_bond_publ_flag
N1 C1 1.362(3) . ?
N1 C7 1.373(3) . ?
N1 C9 1.451(3) . ?
C7 C6 1.390(3) . ?
C7 C8 1.414(3) . ?
C8 C3 1.396(3) . ?
C8 C2 1.433(3) . ?
C13 C10 1.393(2) 2_655 ?
C13 C10 1.393(2) . ?
C13 H13 0.9300 . ?
C10 C11 1.389(3) . ?
C10 C2 1.474(3) . ?
C2 C1 1.368(3) . ?
C1 H1 0.9300 . ?
C3 C4 1.377(3) . ?
C3 H3 0.9300 . ?
C6 C5 1.372(3) . ?
C6 H6 0.9300 . ?
C11 C12 1.378(2) . ?
C11 H11 0.9300 . ?
C5 C4 1.388(3) . ?
C5 H5 0.9300 . ?
C4 H4 0.9300 . ?
C9 H9A 0.9600 . ?
C9 H9B 0.9600 . ?
C9 H9C 0.9600 . ?
C12 C11 1.378(2) 2_655 ?
C12 H12 0.9300 . ?
